data_4117612
loop_
_publ_author_name
'Yayoi Sawada'
'Seiichi Furumi'
'Atsuro Takai'
'Masayuki Takeuchi'
'Keiichi Noguchi'
'Ken Tanaka'

_publ_contact_author_address
;
Department of Applied Chemistry
Graduate School of Engineering
Tokyo University of Agriculture and Technology
Koganei
Tokyo 184-8588
Japan
;
_publ_contact_author_email tanaka-k@cc.tuat.ac.jp
_publ_contact_author_fax +81-42-388-7037
_publ_contact_author_name 'Dr Ken Tanaka'
_publ_contact_author_phone +81-42-388-7037
_publ_section_title
;
 Rhodium-Catalyzed Enantioselective Synthesis, Crystal Structures, and
 Photophysical Properties of Helically Chiral 1,1'-Bitriphenylenes
;
_journal_name_full 'Journal of the American Chemical Society'
_journal_page_first 4080
_journal_page_last 4083
_journal_paper_doi 10.1021/ja300278e
_journal_volume 134
_journal_year 2012
_chemical_formula_moiety 'C45 H36 O'
_chemical_formula_sum 'C45 H36 O'
_chemical_formula_weight 592.74
_chemical_name_systematic
;
 ?
;
_space_group_IT_number 145
_symmetry_cell_setting trigonal
_symmetry_Int_Tables_number 145
_symmetry_space_group_name_Hall 'P 32'
_symmetry_space_group_name_H-M 'P 32'
_atom_sites_solution_hydrogens geom
_atom_sites_solution_primary direct
_atom_sites_solution_secondary difmap
_cell_angle_alpha 90.00
_cell_angle_beta 90.00
_cell_angle_gamma 120.00
_cell_formula_units_Z 6
_cell_length_a 15.3873(3)
_cell_length_b 15.3873(3)
_cell_length_c 23.2288(4)
_cell_measurement_reflns_used 81605
_cell_measurement_temperature 193(2)
_cell_measurement_theta_max 68.22
_cell_measurement_theta_min 3.31
_cell_volume 4763.02(15)
_computing_cell_refinement 'RAPID AUTO'
_computing_data_collection 'RAPID AUTO (Rigaku, 2009)'
_computing_data_reduction 'RAPID AUTO'
_computing_publication_material 'SHELXL-97 (Sheldrick, 1997)'
_computing_structure_refinement 'SHELXL-97 (Sheldrick, 1997)'
_computing_structure_solution 'Il Milione (Burla, et al., 2007)'
_diffrn_ambient_temperature 193(2)
_diffrn_detector_area_resol_mean 10.000
_diffrn_measured_fraction_theta_full 1.000
_diffrn_measured_fraction_theta_max 1.000
_diffrn_measurement_device_type 'Rigaku R-AXIS RAPID'
_diffrn_measurement_method \w
_diffrn_radiation_monochromator graphite
_diffrn_radiation_source 'rotating anode'
_diffrn_radiation_type CuK\a
_diffrn_radiation_wavelength 1.54187
_diffrn_reflns_av_R_equivalents 0.0317
_diffrn_reflns_av_sigmaI/netI 0.0150
_diffrn_reflns_limit_h_max 18
_diffrn_reflns_limit_h_min -18
_diffrn_reflns_limit_k_max 18
_diffrn_reflns_limit_k_min -18
_diffrn_reflns_limit_l_max 27
_diffrn_reflns_limit_l_min -27
_diffrn_reflns_number 85773
_diffrn_reflns_theta_full 68.22
_diffrn_reflns_theta_max 68.22
_diffrn_reflns_theta_min 3.32
_exptl_absorpt_coefficient_mu 0.551
_exptl_absorpt_correction_T_max 0.896
_exptl_absorpt_correction_T_min 0.789
_exptl_absorpt_correction_type numerical
_exptl_absorpt_process_details 'NUMABS (Rigaku, 1999)'
_exptl_crystal_colour orange
_exptl_crystal_density_diffrn 1.240
_exptl_crystal_description block
_exptl_crystal_F_000 1884
_exptl_crystal_size_max 0.50
_exptl_crystal_size_mid 0.40
_exptl_crystal_size_min 0.20
_refine_diff_density_max 0.210
_refine_diff_density_min -0.147
_refine_diff_density_rms 0.036
_refine_ls_extinction_coef 0.00125(12)
_refine_ls_extinction_expression Fc^*^=kFc[1+0.001xFc^2^\l^3^/sin(2\q)]^-1/4^
_refine_ls_extinction_method SHELXL
_refine_ls_goodness_of_fit_ref 1.224
_refine_ls_hydrogen_treatment constr
_refine_ls_matrix_type full
_refine_ls_number_parameters 834
_refine_ls_number_reflns 5822
_refine_ls_number_restraints 1
_refine_ls_restrained_S_all 1.224
_refine_ls_R_factor_all 0.0339
_refine_ls_R_factor_gt 0.0326
_refine_ls_shift/su_max 0.001
_refine_ls_shift/su_mean 0.000
_refine_ls_structure_factor_coef Fsqd
_refine_ls_weighting_details 'calc w=1/[\s^2^(Fo^2^)+(0.0583P)^2^+0.0000P] where P=(Fo^2^+2Fc^2^)/3'
_refine_ls_weighting_scheme calc
_refine_ls_wR_factor_gt 0.0857
_refine_ls_wR_factor_ref 0.0865
_reflns_number_gt 5532
_reflns_number_total 5822
_reflns_threshold_expression >2sigma(I)
_cod_data_source_file ja300278e_si_001.cif
_cod_data_source_block I
_cod_original_cell_volume 4762.99(15)
_cod_database_code 4117612

loop_
_symmetry_equiv_pos_as_xyz
'x, y, z'
'-y, x-y, z+2/3'
'-x+y, -x, z+1/3'

loop_
_atom_site_label
_atom_site_type_symbol
_atom_site_fract_x
_atom_site_fract_y
_atom_site_fract_z
_atom_site_U_iso_or_equiv
_atom_site_adp_type
_atom_site_occupancy
_atom_site_symmetry_multiplicity
_atom_site_calc_flag
_atom_site_refinement_flags
O1 O 1.02251(11) 0.72508(12) 0.38003(8) 0.0592(4) Uani 1 1 d .
O2 O 0.17391(12) 0.55353(13) 0.53466(8) 0.0593(4) Uani 1 1 d .
C1 C 0.93954(16) 0.66505(16) 0.36203(9) 0.0461(5) Uani 1 1 d .
C2 C 0.84568(15) 0.66827(16) 0.36987(9) 0.0432(4) Uani 1 1 d .
C3 C 0.83316(16) 0.73911(16) 0.40089(9) 0.0466(5) Uani 1 1 d .
C4 C 0.73561(17) 0.72070(16) 0.40567(9) 0.0477(5) Uani 1 1 d .
H4 H 0.7246 0.7699 0.4235 0.057 Uiso 1 1 calc R
C5 C 0.65243(15) 0.63241(16) 0.38532(9) 0.0427(4) Uani 1 1 d .
C6 C 0.66616(15) 0.55557(15) 0.36009(8) 0.0409(4) Uani 1 1 d .
C7 C 0.76563(15) 0.58129(15) 0.34595(8) 0.0403(4) Uani 1 1 d .
C8 C 0.55178(16) 0.62112(17) 0.38615(9) 0.0450(5) Uani 1 1 d .
C9 C 0.53611(18) 0.70059(18) 0.40161(10) 0.0507(5) Uani 1 1 d .
H9 H 0.5902 0.7600 0.4174 0.061 Uiso 1 1 calc R
C10 C 0.4448(2) 0.6945(2) 0.39440(11) 0.0583(6) Uani 1 1 d .
H10 H 0.4358 0.7488 0.4057 0.070 Uiso 1 1 calc R
C11 C 0.36524(19) 0.6087(2) 0.37050(12) 0.0637(6) Uani 1 1 d .
H11 H 0.3030 0.6057 0.3633 0.076 Uiso 1 1 calc R
C12 C 0.37737(18) 0.5283(2) 0.35741(12) 0.0596(6) Uani 1 1 d .
H12 H 0.3222 0.4690 0.3422 0.072 Uiso 1 1 calc R
C13 C 0.46931(16) 0.53161(17) 0.36589(9) 0.0478(5) Uani 1 1 d .
C14 C 0.58602(16) 0.36915(16) 0.34976(9) 0.0449(5) Uani 1 1 d .
H14 H 0.6507 0.3757 0.3511 0.054 Uiso 1 1 calc R
C15 C 0.57741(15) 0.45540(15) 0.35368(8) 0.0421(4) Uani 1 1 d .
C16 C 0.48149(16) 0.44453(17) 0.35543(9) 0.0468(5) Uani 1 1 d .
C17 C 0.39678(18) 0.34698(19) 0.35094(11) 0.0567(6) Uani 1 1 d .
H17 H 0.3313 0.3385 0.3524 0.068 Uiso 1 1 calc R
C18 C 0.40813(19) 0.26435(18) 0.34442(11) 0.0585(6) Uani 1 1 d .
H18 H 0.3507 0.1996 0.3402 0.070 Uiso 1 1 calc R
C19 C 0.50285(19) 0.27513(17) 0.34398(10) 0.0543(5) Uani 1 1 d .
H19 H 0.5106 0.2179 0.3397 0.065 Uiso 1 1 calc R
C20 C 0.91136(15) 0.57282(15) 0.32818(9) 0.0429(4) Uani 1 1 d .
C21 C 0.81034(15) 0.52893(15) 0.31148(8) 0.0404(4) Uani 1 1 d .
C22 C 0.77382(15) 0.45477(15) 0.26775(9) 0.0407(4) Uani 1 1 d .
C23 C 0.83269(15) 0.40931(15) 0.25537(9) 0.0419(4) Uani 1 1 d .
C24 C 0.93146(16) 0.45263(17) 0.27569(9) 0.0466(5) Uani 1 1 d .
H24 H 0.9702 0.4226 0.2653 0.056 Uiso 1 1 calc R
C25 C 0.97473(15) 0.53697(17) 0.31008(9) 0.0449(5) Uani 1 1 d .
C26 C 0.68414(15) 0.42565(15) 0.23189(8) 0.0406(4) Uani 1 1 d .
C27 C 0.64046(15) 0.48644(15) 0.22866(9) 0.0422(4) Uani 1 1 d .
H27 H 0.6695 0.5475 0.2498 0.051 Uiso 1 1 calc R
C28 C 0.55617(17) 0.46008(17) 0.19559(10) 0.0475(5) Uani 1 1 d .
H28 H 0.5260 0.5010 0.1954 0.057 Uiso 1 1 calc R
C29 C 0.51584(18) 0.37280(17) 0.16248(10) 0.0514(5) Uani 1 1 d .
H29 H 0.4572 0.3533 0.1402 0.062 Uiso 1 1 calc R
C30 C 0.56099(16) 0.31512(16) 0.16212(9) 0.0482(5) Uani 1 1 d .
H30 H 0.5347 0.2575 0.1381 0.058 Uiso 1 1 calc R
C31 C 0.64566(16) 0.33943(16) 0.19670(9) 0.0428(4) Uani 1 1 d .
C32 C 0.83395(19) 0.25558(18) 0.22148(10) 0.0536(5) Uani 1 1 d .
H32 H 0.8971 0.2795 0.2398 0.064 Uiso 1 1 calc R
C33 C 0.78786(16) 0.31448(16) 0.22299(9) 0.0451(5) Uani 1 1 d .
C34 C 0.69401(17) 0.27797(16) 0.19552(9) 0.0446(4) Uani 1 1 d .
C35 C 0.6510(2) 0.18493(17) 0.16766(10) 0.0535(5) Uani 1 1 d .
H35 H 0.5882 0.1601 0.1487 0.064 Uiso 1 1 calc R
C36 C 0.6983(2) 0.12852(19) 0.16720(11) 0.0600(6) Uani 1 1 d .
H36 H 0.6677 0.0653 0.1484 0.072 Uiso 1 1 calc R
C37 C 0.7899(2) 0.16414(19) 0.19412(12) 0.0614(6) Uani 1 1 d .
H37 H 0.8225 0.1255 0.1937 0.074 Uiso 1 1 calc R
C38 C 0.92027(18) 0.83224(17) 0.42612(10) 0.0532(5) Uani 1 1 d .
H38A H 0.9667 0.8137 0.4446 0.064 Uiso 1 1 calc R
H38B H 0.8947 0.8589 0.4564 0.064 Uiso 1 1 calc R
C39 C 0.97895(18) 0.91521(18) 0.38199(11) 0.0556(5) Uani 1 1 d .
H39A H 1.0403 0.9689 0.4006 0.067 Uiso 1 1 calc R
H39B H 1.0003 0.8872 0.3502 0.067 Uiso 1 1 calc R
C40 C 0.9203(2) 0.9609(2) 0.35702(15) 0.0722(7) Uani 1 1 d .
H40A H 0.8933 0.9829 0.3891 0.087 Uiso 1 1 calc R
H40B H 0.8625 0.9086 0.3352 0.087 Uiso 1 1 calc R
C41 C 0.9807(3) 1.0495(2) 0.31764(14) 0.0768(8) Uani 1 1 d .
H41A H 1.0384 1.1017 0.3387 0.092 Uiso 1 1 calc R
H41B H 0.9384 1.0763 0.3042 0.092 Uiso 1 1 calc R
H41C H 1.0043 1.0277 0.2845 0.092 Uiso 1 1 calc R
C42 C 1.08163(15) 0.58100(18) 0.33107(10) 0.0490(5) Uani 1 1 d .
H42A H 1.1156 0.6551 0.3290 0.059 Uiso 1 1 calc R
H42B H 1.1181 0.5585 0.3056 0.059 Uiso 1 1 calc R
C43 C 1.08583(17) 0.54929(18) 0.39312(10) 0.0514(5) Uani 1 1 d .
H43A H 1.1571 0.5802 0.4048 0.062 Uiso 1 1 calc R
H43B H 1.0537 0.5767 0.4186 0.062 Uiso 1 1 calc R
C44 C 1.03570(18) 0.4370(2) 0.40303(10) 0.0552(6) Uani 1 1 d .
H44A H 0.9646 0.4056 0.3910 0.066 Uiso 1 1 calc R
H44B H 1.0368 0.4245 0.4448 0.066 Uiso 1 1 calc R
C45 C 1.0848(2) 0.3868(2) 0.37083(12) 0.0619(6) Uani 1 1 d .
H45A H 1.1558 0.4188 0.3815 0.074 Uiso 1 1 calc R
H45B H 1.0790 0.3938 0.3293 0.074 Uiso 1 1 calc R
H45C H 1.0512 0.3155 0.3810 0.074 Uiso 1 1 calc R
C46 C 0.25629(16) 0.57371(17) 0.55309(9) 0.0457(5) Uani 1 1 d .
C47 C 0.35145(16) 0.67002(16) 0.54744(9) 0.0428(4) Uani 1 1 d .
C48 C 0.36821(17) 0.75859(16) 0.52045(8) 0.0448(5) Uani 1 1 d .
C49 C 0.46660(17) 0.83568(16) 0.51722(9) 0.0458(5) Uani 1 1 d .
H49 H 0.4798 0.8992 0.5034 0.055 Uiso 1 1 calc R
C50 C 0.54744(16) 0.82377(16) 0.53351(8) 0.0432(4) Uani 1 1 d .
C51 C 0.52987(15) 0.72930(15) 0.55445(8) 0.0400(4) Uani 1 1 d .
C52 C 0.43013(15) 0.65768(15) 0.56875(8) 0.0395(4) Uani 1 1 d .
C53 C 0.65097(17) 0.90843(16) 0.53219(9) 0.0458(5) Uani 1 1 d .
C54 C 0.6727(2) 1.00674(17) 0.51857(11) 0.0559(6) Uani 1 1 d .
H54 H 0.6204 1.0173 0.5050 0.067 Uiso 1 1 calc R
C55 C 0.7684(2) 1.08792(18) 0.52468(12) 0.0640(7) Uani 1 1 d .
H55 H 0.7816 1.1534 0.5150 0.077 Uiso 1 1 calc R
C56 C 0.8445(2) 1.0740(2) 0.54469(14) 0.0721(8) Uani 1 1 d .
H56 H 0.9094 1.1302 0.5508 0.087 Uiso 1 1 calc R
C57 C 0.8266(2) 0.9782(2) 0.55606(13) 0.0657(7) Uani 1 1 d .
H57 H 0.8803 0.9693 0.5686 0.079 Uiso 1 1 calc R
C58 C 0.73103(17) 0.89434(17) 0.54939(9) 0.0492(5) Uani 1 1 d .
C59 C 0.59894(17) 0.61258(16) 0.55651(9) 0.0446(4) Uani 1 1 d .
H59 H 0.5327 0.5572 0.5534 0.054 Uiso 1 1 calc R
C60 C 0.61435(15) 0.71082(15) 0.55710(8) 0.0412(4) Uani 1 1 d .
C61 C 0.71304(16) 0.79219(16) 0.55739(9) 0.0453(5) Uani 1 1 d .
C62 C 0.79246(18) 0.7727(2) 0.56174(11) 0.0556(5) Uani 1 1 d .
H62 H 0.8594 0.8273 0.5632 0.067 Uiso 1 1 calc R
C63 C 0.77567(18) 0.67619(19) 0.56396(11) 0.0567(6) Uani 1 1 d .
H63 H 0.8305 0.6646 0.5680 0.068 Uiso 1 1 calc R
C64 C 0.67823(18) 0.59568(19) 0.56033(10) 0.0525(5) Uani 1 1 d .
H64 H 0.6666 0.5289 0.5605 0.063 Uiso 1 1 calc R
C65 C 0.28160(15) 0.50578(16) 0.58514(9) 0.0430(4) Uani 1 1 d .
C66 C 0.38328(15) 0.55970(15) 0.60132(9) 0.0407(4) Uani 1 1 d .
C67 C 0.41877(14) 0.51912(15) 0.64404(8) 0.0396(4) Uani 1 1 d .
C68 C 0.35675(15) 0.41444(15) 0.65586(9) 0.0427(4) Uani 1 1 d .
C69 C 0.25791(16) 0.36248(16) 0.63559(9) 0.0460(5) Uani 1 1 d .
H69 H 0.2175 0.2934 0.6450 0.055 Uiso 1 1 calc R
C70 C 0.21645(15) 0.40700(16) 0.60250(9) 0.0454(5) Uani 1 1 d .
C71 C 0.50960(15) 0.57636(15) 0.67897(8) 0.0389(4) Uani 1 1 d .
C72 C 0.55852(16) 0.68169(15) 0.68196(9) 0.0427(4) Uani 1 1 d .
H72 H 0.5310 0.7159 0.6616 0.051 Uiso 1 1 calc R
C73 C 0.64485(17) 0.73672(16) 0.71341(9) 0.0468(5) Uani 1 1 d .
H73 H 0.6780 0.8079 0.7134 0.056 Uiso 1 1 calc R
C74 C 0.68319(16) 0.68676(17) 0.74529(10) 0.0493(5) Uani 1 1 d .
H74 H 0.7440 0.7240 0.7661 0.059 Uiso 1 1 calc R
C75 C 0.63302(16) 0.58371(16) 0.74662(9) 0.0468(5) Uani 1 1 d .
H75 H 0.6576 0.5506 0.7704 0.056 Uiso 1 1 calc R
C76 C 0.54629(15) 0.52617(15) 0.71365(9) 0.0403(4) Uani 1 1 d .
C77 C 0.34969(19) 0.25670(17) 0.68963(12) 0.0567(6) Uani 1 1 d .
H77 H 0.2856 0.2193 0.6720 0.068 Uiso 1 1 calc R
C78 C 0.39939(16) 0.36212(16) 0.68803(9) 0.0440(4) Uani 1 1 d .
C79 C 0.49332(15) 0.41617(16) 0.71476(9) 0.0424(4) Uani 1 1 d .
C80 C 0.53357(17) 0.36261(17) 0.74234(10) 0.0505(5) Uani 1 1 d .
H80 H 0.5965 0.3987 0.7613 0.061 Uiso 1 1 calc R
C81 C 0.48419(19) 0.25961(18) 0.74248(11) 0.0587(6) Uani 1 1 d .
H81 H 0.5134 0.2250 0.7606 0.070 Uiso 1 1 calc R
C82 C 0.3913(2) 0.20665(18) 0.71592(13) 0.0633(7) Uani 1 1 d .
H82 H 0.3565 0.1354 0.7160 0.076 Uiso 1 1 calc R
C83 C 0.28403(19) 0.77190(18) 0.49788(10) 0.0517(5) Uani 1 1 d .
H83A H 0.2347 0.7094 0.4782 0.062 Uiso 1 1 calc R
H83B H 0.3113 0.8265 0.4690 0.062 Uiso 1 1 calc R
C84 C 0.23074(19) 0.7964(2) 0.54401(11) 0.0603(6) Uani 1 1 d .
H84A H 0.2782 0.8633 0.5601 0.072 Uiso 1 1 calc R
H84B H 0.2120 0.7469 0.5755 0.072 Uiso 1 1 calc R
C85 C 0.1377(2) 0.7970(3) 0.52419(13) 0.0712(7) Uani 1 1 d .
H85A H 0.1561 0.8445 0.4917 0.085 Uiso 1 1 calc R
H85B H 0.0894 0.7293 0.5094 0.085 Uiso 1 1 calc R
C86 C 0.0869(4) 0.8242(5) 0.56793(19) 0.1256(17) Uani 1 1 d .
H86A H 0.0817 0.7882 0.6038 0.151 Uiso 1 1 calc R
H86B H 0.0196 0.8059 0.5544 0.151 Uiso 1 1 calc R
H86C H 0.1256 0.8967 0.5749 0.151 Uiso 1 1 calc R
C87 C 0.10872(16) 0.34861(17) 0.58289(10) 0.0506(5) Uani 1 1 d .
H87A H 0.0789 0.3926 0.5841 0.061 Uiso 1 1 calc R
H87B H 0.0702 0.2918 0.6095 0.061 Uiso 1 1 calc R
C88 C 0.10062(18) 0.30850(18) 0.52198(11) 0.0549(5) Uani 1 1 d .
H88A H 0.0301 0.2782 0.5089 0.066 Uiso 1 1 calc R
H88B H 0.1425 0.3652 0.4960 0.066 Uiso 1 1 calc R
C89 C 0.1334(2) 0.2307(2) 0.51713(14) 0.0741(8) Uani 1 1 d .
H89A H 0.2043 0.2615 0.5295 0.089 Uiso 1 1 calc R
H89B H 0.0925 0.1748 0.5439 0.089 Uiso 1 1 calc R
C90 C 0.1237(3) 0.1887(3) 0.45739(18) 0.1071(13) Uani 1 1 d .
H90A H 0.1433 0.1372 0.4578 0.129 Uiso 1 1 calc R
H90B H 0.1675 0.2428 0.4310 0.129 Uiso 1 1 calc R
H90C H 0.0539 0.1590 0.4445 0.129 Uiso 1 1 calc R

loop_
_atom_site_aniso_label
_atom_site_aniso_U_11
_atom_site_aniso_U_22
_atom_site_aniso_U_33
_atom_site_aniso_U_23
_atom_site_aniso_U_13
_atom_site_aniso_U_12
O1 0.0413(8) 0.0518(9) 0.0761(11) -0.0113(8) -0.0117(8) 0.0170(7)
O2 0.0491(9) 0.0612(10) 0.0698(11) 0.0018(8) -0.0167(8) 0.0291(8)
C1 0.0410(11) 0.0443(11) 0.0468(11) 0.0003(9) -0.0027(9) 0.0165(9)
C2 0.0396(10) 0.0421(10) 0.0427(10) 0.0005(8) -0.0015(8) 0.0165(9)
C3 0.0474(11) 0.0443(11) 0.0426(10) -0.0037(9) -0.0045(9) 0.0189(9)
C4 0.0500(12) 0.0441(11) 0.0452(11) -0.0068(9) -0.0022(9) 0.0207(10)
C5 0.0426(11) 0.0459(11) 0.0376(10) 0.0004(8) 0.0010(8) 0.0206(9)
C6 0.0413(10) 0.0422(10) 0.0381(10) 0.0008(8) -0.0016(8) 0.0200(9)
C7 0.0410(10) 0.0393(10) 0.0393(10) 0.0009(8) -0.0024(8) 0.0190(9)
C8 0.0467(11) 0.0509(11) 0.0383(10) 0.0014(8) 0.0047(8) 0.0251(10)
C9 0.0545(12) 0.0536(12) 0.0454(11) -0.0020(9) 0.0052(9) 0.0280(11)
C10 0.0658(15) 0.0667(15) 0.0537(13) 0.0037(11) 0.0120(11) 0.0417(13)
C11 0.0500(13) 0.0784(17) 0.0690(16) -0.0016(13) 0.0077(11) 0.0368(13)
C12 0.0445(12) 0.0642(15) 0.0672(15) -0.0079(12) 0.0010(11) 0.0250(11)
C13 0.0441(11) 0.0549(12) 0.0423(11) -0.0007(9) 0.0032(9) 0.0232(10)
C14 0.0452(11) 0.0430(11) 0.0415(10) 0.0014(8) 0.0017(8) 0.0183(9)
C15 0.0429(11) 0.0431(11) 0.0354(10) 0.0003(8) -0.0007(8) 0.0178(9)
C16 0.0408(11) 0.0504(12) 0.0431(11) -0.0006(9) 0.0005(8) 0.0182(9)
C17 0.0401(11) 0.0572(14) 0.0597(14) -0.0053(11) 0.0008(10) 0.0145(10)
C18 0.0500(13) 0.0449(12) 0.0622(14) -0.0045(10) -0.0009(11) 0.0099(10)
C19 0.0579(13) 0.0430(12) 0.0541(13) 0.0018(9) 0.0028(10) 0.0193(10)
C20 0.0392(10) 0.0425(10) 0.0435(10) 0.0013(8) -0.0009(8) 0.0178(9)
C21 0.0411(10) 0.0388(10) 0.0404(10) 0.0031(8) -0.0003(8) 0.0192(8)
C22 0.0403(10) 0.0410(10) 0.0398(10) 0.0021(8) -0.0004(8) 0.0194(8)
C23 0.0446(11) 0.0426(10) 0.0390(10) 0.0031(8) 0.0007(8) 0.0223(9)
C24 0.0454(11) 0.0506(12) 0.0469(11) 0.0021(9) 0.0018(9) 0.0264(10)
C25 0.0389(10) 0.0508(12) 0.0438(11) 0.0034(9) 0.0004(8) 0.0215(9)
C26 0.0400(10) 0.0407(10) 0.0369(9) 0.0038(8) 0.0000(8) 0.0171(9)
C27 0.0430(10) 0.0415(10) 0.0385(10) 0.0024(8) 0.0005(8) 0.0184(9)
C28 0.0486(12) 0.0477(12) 0.0465(11) 0.0041(9) -0.0024(9) 0.0244(10)
C29 0.0506(12) 0.0505(12) 0.0481(12) 0.0019(9) -0.0115(10) 0.0214(10)
C30 0.0510(12) 0.0437(11) 0.0421(10) -0.0012(8) -0.0074(9) 0.0178(10)
C31 0.0449(11) 0.0406(10) 0.0383(10) 0.0031(8) 0.0013(8) 0.0179(9)
C32 0.0587(13) 0.0543(13) 0.0543(13) -0.0010(10) 0.0006(10) 0.0331(11)
C33 0.0521(12) 0.0440(11) 0.0390(10) 0.0025(8) 0.0041(8) 0.0239(10)
C34 0.0526(12) 0.0409(10) 0.0378(9) 0.0017(8) 0.0014(8) 0.0216(9)
C35 0.0654(14) 0.0491(12) 0.0455(11) -0.0035(9) -0.0018(10) 0.0283(11)
C36 0.0780(17) 0.0481(13) 0.0561(14) -0.0055(10) 0.0023(12) 0.0332(12)
C37 0.0766(17) 0.0570(14) 0.0646(15) -0.0020(11) 0.0029(12) 0.0439(14)
C38 0.0517(12) 0.0467(12) 0.0535(12) -0.0121(9) -0.0068(10) 0.0188(10)
C39 0.0479(12) 0.0448(12) 0.0655(14) -0.0112(10) -0.0045(10) 0.0167(10)
C40 0.0622(16) 0.0590(16) 0.092(2) 0.0067(14) 0.0028(14) 0.0278(13)
C41 0.086(2) 0.0619(16) 0.0816(19) 0.0040(14) 0.0068(16) 0.0366(15)
C42 0.0357(10) 0.0525(12) 0.0535(12) 0.0006(10) 0.0020(9) 0.0180(9)
C43 0.0404(11) 0.0663(14) 0.0490(12) -0.0078(10) -0.0029(9) 0.0278(10)
C44 0.0471(12) 0.0745(16) 0.0498(12) 0.0063(11) 0.0033(10) 0.0347(12)
C45 0.0612(15) 0.0685(16) 0.0629(15) 0.0020(12) 0.0049(11) 0.0376(13)
C46 0.0452(11) 0.0520(12) 0.0437(10) -0.0015(9) -0.0050(9) 0.0271(10)
C47 0.0463(11) 0.0459(11) 0.0394(10) -0.0001(8) -0.0031(8) 0.0254(9)
C48 0.0559(12) 0.0501(11) 0.0372(10) 0.0005(8) -0.0027(8) 0.0331(10)
C49 0.0562(13) 0.0448(11) 0.0413(10) 0.0014(8) 0.0003(9) 0.0290(10)
C50 0.0547(12) 0.0446(11) 0.0355(10) 0.0000(8) 0.0021(8) 0.0288(10)
C51 0.0455(11) 0.0412(10) 0.0353(9) -0.0015(8) -0.0013(8) 0.0232(9)
C52 0.0447(10) 0.0414(10) 0.0366(9) -0.0018(8) -0.0018(8) 0.0246(9)
C53 0.0554(12) 0.0426(11) 0.0375(10) 0.0013(8) 0.0056(9) 0.0232(10)
C54 0.0659(15) 0.0460(12) 0.0552(13) 0.0043(10) 0.0116(11) 0.0277(11)
C55 0.0725(17) 0.0413(12) 0.0668(16) 0.0052(11) 0.0174(13) 0.0199(12)
C56 0.0641(16) 0.0514(14) 0.0783(18) 0.0039(12) 0.0099(13) 0.0119(13)
C57 0.0529(14) 0.0558(14) 0.0746(17) 0.0068(12) 0.0004(12) 0.0167(12)
C58 0.0501(12) 0.0481(12) 0.0430(11) 0.0033(9) 0.0047(9) 0.0197(10)
C59 0.0471(11) 0.0452(11) 0.0438(11) 0.0003(8) 0.0021(8) 0.0249(9)
C60 0.0432(11) 0.0468(11) 0.0357(9) 0.0029(8) 0.0034(8) 0.0239(9)
C61 0.0456(11) 0.0475(11) 0.0406(10) 0.0032(8) 0.0018(8) 0.0215(9)
C62 0.0446(12) 0.0647(14) 0.0542(13) 0.0062(11) 0.0030(10) 0.0248(11)
C63 0.0498(13) 0.0689(15) 0.0612(14) 0.0078(11) 0.0039(10) 0.0369(12)
C64 0.0573(13) 0.0585(13) 0.0526(12) 0.0041(10) 0.0051(10) 0.0373(12)
C65 0.0423(10) 0.0456(11) 0.0420(10) 0.0006(8) -0.0035(8) 0.0226(9)
C66 0.0395(10) 0.0417(10) 0.0418(10) -0.0013(8) -0.0021(8) 0.0209(8)
C67 0.0389(10) 0.0418(10) 0.0400(10) 0.0011(8) 0.0001(8) 0.0216(9)
C68 0.0427(10) 0.0424(10) 0.0417(10) 0.0004(8) -0.0031(8) 0.0204(9)
C69 0.0411(11) 0.0407(10) 0.0515(12) 0.0035(9) -0.0037(9) 0.0169(9)
C70 0.0383(10) 0.0470(11) 0.0469(11) 0.0007(9) -0.0018(8) 0.0184(9)
C71 0.0387(10) 0.0408(10) 0.0375(9) -0.0003(8) 0.0008(8) 0.0201(8)
C72 0.0481(11) 0.0444(11) 0.0399(10) 0.0012(8) 0.0008(8) 0.0263(9)
C73 0.0504(12) 0.0427(11) 0.0448(11) -0.0040(9) -0.0007(9) 0.0215(9)
C74 0.0437(11) 0.0509(12) 0.0537(12) -0.0076(10) -0.0083(9) 0.0239(10)
C75 0.0479(11) 0.0507(12) 0.0484(12) -0.0031(9) -0.0070(9) 0.0296(10)
C76 0.0403(10) 0.0424(10) 0.0404(10) -0.0006(8) -0.0001(8) 0.0224(9)
C77 0.0543(13) 0.0422(12) 0.0683(15) 0.0010(10) -0.0146(11) 0.0202(10)
C78 0.0462(11) 0.0418(11) 0.0448(11) 0.0037(8) -0.0019(9) 0.0226(9)
C79 0.0430(11) 0.0427(11) 0.0421(10) 0.0020(8) -0.0021(8) 0.0219(9)
C80 0.0482(12) 0.0493(12) 0.0546(12) 0.0047(10) -0.0072(9) 0.0250(10)
C81 0.0632(15) 0.0505(13) 0.0683(15) 0.0073(11) -0.0100(12) 0.0330(12)
C82 0.0678(16) 0.0410(12) 0.0785(17) 0.0039(11) -0.0163(13) 0.0252(11)
C83 0.0615(14) 0.0559(13) 0.0479(12) 0.0003(9) -0.0069(10) 0.0370(12)
C84 0.0615(14) 0.0792(17) 0.0547(14) -0.0035(12) -0.0048(11) 0.0459(14)
C85 0.0621(16) 0.095(2) 0.0687(16) 0.0043(15) -0.0003(13) 0.0487(16)
C86 0.118(3) 0.227(6) 0.093(3) 0.003(3) 0.008(2) 0.132(4)
C87 0.0367(11) 0.0504(12) 0.0587(13) 0.0060(10) -0.0039(9) 0.0172(9)
C88 0.0449(12) 0.0515(12) 0.0611(14) 0.0025(10) -0.0108(10) 0.0188(10)
C89 0.0725(17) 0.0699(17) 0.087(2) -0.0212(15) -0.0257(15) 0.0409(15)
C90 0.127(3) 0.116(3) 0.104(3) -0.046(2) -0.042(2) 0.080(3)

loop_
_atom_type_symbol
_atom_type_description
_atom_type_scat_dispersion_real
_atom_type_scat_dispersion_imag
_atom_type_scat_source
C C 0.0181 0.0091 'International Tables Vol C Tables 4.2.6.8 and 6.1.1.4'
H H 0.0000 0.0000 'International Tables Vol C Tables 4.2.6.8 and 6.1.1.4'
O O 0.0492 0.0322 'International Tables Vol C Tables 4.2.6.8 and 6.1.1.4'

loop_
_geom_angle_atom_site_label_1
_geom_angle_atom_site_label_2
_geom_angle_atom_site_label_3
_geom_angle
O1 C1 C2 127.1(2)
O1 C1 C20 127.0(2)
C2 C1 C20 105.87(17)
C3 C2 C7 123.40(19)
C3 C2 C1 127.33(19)
C7 C2 C1 108.97(18)
C4 C3 C2 116.06(19)
C4 C3 C38 121.4(2)
C2 C3 C38 122.5(2)
C3 C4 C5 122.8(2)
C3 C4 H4 118.6
C5 C4 H4 118.6
C4 C5 C6 119.96(19)
C4 C5 C8 120.48(19)
C6 C5 C8 119.43(18)
C7 C6 C5 116.83(18)
C7 C6 C15 125.32(19)
C5 C6 C15 117.77(18)
C2 C7 C6 119.07(18)
C2 C7 C21 107.44(17)
C6 C7 C21 133.32(18)
C9 C8 C13 118.3(2)
C9 C8 C5 122.0(2)
C13 C8 C5 119.5(2)
C10 C9 C8 121.6(2)
C10 C9 H9 119.2
C8 C9 H9 119.2
C9 C10 C11 120.0(2)
C9 C10 H10 120.0
C11 C10 H10 120.0
C12 C11 C10 119.4(2)
C12 C11 H11 120.3
C10 C11 H11 120.3
C11 C12 C13 121.6(2)
C11 C12 H12 119.2
C13 C12 H12 119.2
C12 C13 C8 118.8(2)
C12 C13 C16 122.1(2)
C8 C13 C16 119.1(2)
C19 C14 C15 121.5(2)
C19 C14 H14 119.2
C15 C14 H14 119.2
C14 C15 C16 118.8(2)
C14 C15 C6 121.46(19)
C16 C15 C6 119.58(19)
C15 C16 C17 118.7(2)
C15 C16 C13 120.4(2)
C17 C16 C13 120.7(2)
C18 C17 C16 120.8(2)
C18 C17 H17 119.6
C16 C17 H17 119.6
C17 C18 C19 120.2(2)
C17 C18 H18 119.9
C19 C18 H18 119.9
C14 C19 C18 119.7(2)
C14 C19 H19 120.1
C18 C19 H19 120.1
C25 C20 C21 123.20(19)
C25 C20 C1 127.30(19)
C21 C20 C1 109.26(18)
C20 C21 C22 118.89(19)
C20 C21 C7 106.53(17)
C22 C21 C7 134.50(18)
C21 C22 C23 116.55(18)
C21 C22 C26 125.64(18)
C23 C22 C26 117.70(18)
C24 C23 C22 120.23(19)
C24 C23 C33 120.21(19)
C22 C23 C33 119.52(18)
C25 C24 C23 122.8(2)
C25 C24 H24 118.6
C23 C24 H24 118.6
C24 C25 C20 116.10(19)
C24 C25 C42 120.90(19)
C20 C25 C42 122.7(2)
C27 C26 C31 118.74(18)
C27 C26 C22 121.02(18)
C31 C26 C22 120.05(18)
C28 C27 C26 121.81(19)
C28 C27 H27 119.1
C26 C27 H27 119.1
C27 C28 C29 119.3(2)
C27 C28 H28 120.4
C29 C28 H28 120.4
C30 C29 C28 120.0(2)
C30 C29 H29 120.0
C28 C29 H29 120.0
C29 C30 C31 121.5(2)
C29 C30 H30 119.2
C31 C30 H30 119.2
C30 C31 C26 118.42(19)
C30 C31 C34 121.10(19)
C26 C31 C34 120.47(18)
C37 C32 C33 121.5(2)
C37 C32 H32 119.2
C33 C32 H32 119.2
C32 C33 C34 118.6(2)
C32 C33 C23 121.0(2)
C34 C33 C23 120.29(19)
C35 C34 C33 118.8(2)
C35 C34 C31 122.4(2)
C33 C34 C31 118.82(19)
C36 C35 C34 121.2(2)
C36 C35 H35 119.4
C34 C35 H35 119.4
C37 C36 C35 120.0(2)
C37 C36 H36 120.0
C35 C36 H36 120.0
C32 C37 C36 119.9(2)
C32 C37 H37 120.1
C36 C37 H37 120.1
C3 C38 C39 113.94(19)
C3 C38 H38A 108.8
C39 C38 H38A 108.8
C3 C38 H38B 108.8
C39 C38 H38B 108.8
H38A C38 H38B 107.7
C40 C39 C38 113.9(2)
C40 C39 H39A 108.8
C38 C39 H39A 108.8
C40 C39 H39B 108.8
C38 C39 H39B 108.8
H39A C39 H39B 107.7
C39 C40 C41 114.2(3)
C39 C40 H40A 108.7
C41 C40 H40A 108.7
C39 C40 H40B 108.7
C41 C40 H40B 108.7
H40A C40 H40B 107.6
C40 C41 H41A 109.5
C40 C41 H41B 109.5
H41A C41 H41B 109.5
C40 C41 H41C 109.5
H41A C41 H41C 109.5
H41B C41 H41C 109.5
C25 C42 C43 111.71(17)
C25 C42 H42A 109.3
C43 C42 H42A 109.3
C25 C42 H42B 109.3
C43 C42 H42B 109.3
H42A C42 H42B 107.9
C44 C43 C42 115.27(19)
C44 C43 H43A 108.5
C42 C43 H43A 108.5
C44 C43 H43B 108.5
C42 C43 H43B 108.5
H43A C43 H43B 107.5
C43 C44 C45 113.9(2)
C43 C44 H44A 108.8
C45 C44 H44A 108.8
C43 C44 H44B 108.8
C45 C44 H44B 108.8
H44A C44 H44B 107.7
C44 C45 H45A 109.5
C44 C45 H45B 109.5
H45A C45 H45B 109.5
C44 C45 H45C 109.5
H45A C45 H45C 109.5
H45B C45 H45C 109.5
O2 C46 C47 127.2(2)
O2 C46 C65 126.9(2)
C47 C46 C65 105.85(17)
C48 C47 C52 122.4(2)
C48 C47 C46 128.50(19)
C52 C47 C46 108.75(18)
C49 C48 C47 116.67(19)
C49 C48 C83 120.87(19)
C47 C48 C83 122.4(2)
C48 C49 C50 122.54(19)
C48 C49 H49 118.7
C50 C49 H49 118.7
C49 C50 C51 119.9(2)
C49 C50 C53 121.30(19)
C51 C50 C53 118.69(18)
C52 C51 C50 117.06(18)
C52 C51 C60 124.28(18)
C50 C51 C60 118.59(19)
C47 C52 C51 119.05(18)
C47 C52 C66 107.33(17)
C51 C52 C66 133.49(18)
C58 C53 C54 118.1(2)
C58 C53 C50 120.03(19)
C54 C53 C50 121.7(2)
C55 C54 C53 121.3(3)
C55 C54 H54 119.4
C53 C54 H54 119.4
C56 C55 C54 120.1(2)
C56 C55 H55 120.0
C54 C55 H55 120.0
C55 C56 C57 120.0(3)
C55 C56 H56 120.0
C57 C56 H56 120.0
C56 C57 C58 121.3(3)
C56 C57 H57 119.3
C58 C57 H57 119.3
C57 C58 C53 119.0(2)
C57 C58 C61 121.6(2)
C53 C58 C61 119.3(2)
C64 C59 C60 121.0(2)
C64 C59 H59 119.5
C60 C59 H59 119.5
C61 C60 C59 118.93(19)
C61 C60 C51 119.75(18)
C59 C60 C51 121.25(19)
C62 C61 C60 118.7(2)
C62 C61 C58 121.5(2)
C60 C61 C58 119.73(19)
C63 C62 C61 121.4(2)
C63 C62 H62 119.3
C61 C62 H62 119.3
C62 C63 C64 119.8(2)
C62 C63 H63 120.1
C64 C63 H63 120.1
C59 C64 C63 120.0(2)
C59 C64 H64 120.0
C63 C64 H64 120.0
C70 C65 C66 123.07(19)
C70 C65 C46 127.73(19)
C66 C65 C46 108.94(18)
C65 C66 C67 119.11(18)
C65 C66 C52 106.86(17)
C67 C66 C52 133.89(18)
C66 C67 C68 116.31(18)
C66 C67 C71 125.64(18)
C68 C67 C71 117.95(17)
C69 C68 C67 120.12(18)
C69 C68 C78 120.85(18)
C67 C68 C78 119.01(18)
C70 C69 C68 122.95(19)
C70 C69 H69 118.5
C68 C69 H69 118.5
C69 C70 C65 116.25(19)
C69 C70 C87 121.06(19)
C65 C70 C87 122.53(19)
C72 C71 C76 118.11(18)
C72 C71 C67 121.27(18)
C76 C71 C67 120.48(18)
C73 C72 C71 122.11(19)
C73 C72 H72 118.9
C71 C72 H72 118.9
C72 C73 C74 119.2(2)
C72 C73 H73 120.4
C74 C73 H73 120.4
C75 C74 C73 120.0(2)
C75 C74 H74 120.0
C73 C74 H74 120.0
C74 C75 C76 121.62(19)
C74 C75 H75 119.2
C76 C75 H75 119.2
C75 C76 C71 118.66(18)
C75 C76 C79 121.54(18)
C71 C76 C79 119.80(18)
C82 C77 C78 121.6(2)
C82 C77 H77 119.2
C78 C77 H77 119.2
C79 C78 C77 118.53(19)
C79 C78 C68 120.65(18)
C77 C78 C68 120.70(19)
C78 C79 C80 118.6(2)
C78 C79 C76 119.37(18)
C80 C79 C76 122.01(19)
C81 C80 C79 121.7(2)
C81 C80 H80 119.2
C79 C80 H80 119.2
C80 C81 C82 119.4(2)
C80 C81 H81 120.3
C82 C81 H81 120.3
C77 C82 C81 120.2(2)
C77 C82 H82 119.9
C81 C82 H82 119.9
C48 C83 C84 113.55(19)
C48 C83 H83A 108.9
C84 C83 H83A 108.9
C48 C83 H83B 108.9
C84 C83 H83B 108.9
H83A C83 H83B 107.7
C83 C84 C85 114.9(2)
C83 C84 H84A 108.5
C85 C84 H84A 108.5
C83 C84 H84B 108.5
C85 C84 H84B 108.5
H84A C84 H84B 107.5
C86 C85 C84 115.7(3)
C86 C85 H85A 108.4
C84 C85 H85A 108.4
C86 C85 H85B 108.4
C84 C85 H85B 108.4
H85A C85 H85B 107.4
C85 C86 H86A 109.5
C85 C86 H86B 109.5
H86A C86 H86B 109.5
C85 C86 H86C 109.5
H86A C86 H86C 109.5
H86B C86 H86C 109.5
C70 C87 C88 111.39(19)
C70 C87 H87A 109.3
C88 C87 H87A 109.3
C70 C87 H87B 109.3
C88 C87 H87B 109.3
H87A C87 H87B 108.0
C89 C88 C87 113.3(2)
C89 C88 H88A 108.9
C87 C88 H88A 108.9
C89 C88 H88B 108.9
C87 C88 H88B 108.9
H88A C88 H88B 107.7
C90 C89 C88 113.9(3)
C90 C89 H89A 108.8
C88 C89 H89A 108.8
C90 C89 H89B 108.8
C88 C89 H89B 108.8
H89A C89 H89B 107.7
C89 C90 H90A 109.5
C89 C90 H90B 109.5
H90A C90 H90B 109.5
C89 C90 H90C 109.5
H90A C90 H90C 109.5
H90B C90 H90C 109.5

loop_
_geom_bond_atom_site_label_1
_geom_bond_atom_site_label_2
_geom_bond_distance
O1 C1 1.216(3)
O2 C46 1.222(3)
C1 C2 1.481(3)
C1 C20 1.485(3)
C2 C3 1.398(3)
C2 C7 1.403(3)
C3 C4 1.386(3)
C3 C38 1.508(3)
C4 C5 1.403(3)
C4 H4 0.9500
C5 C6 1.427(3)
C5 C8 1.470(3)
C6 C7 1.415(3)
C6 C15 1.469(3)
C7 C21 1.522(3)
C8 C9 1.406(3)
C8 C13 1.407(3)
C9 C10 1.371(3)
C9 H9 0.9500
C10 C11 1.390(4)
C10 H10 0.9500
C11 C12 1.375(4)
C11 H11 0.9500
C12 C13 1.404(3)
C12 H12 0.9500
C13 C16 1.463(3)
C14 C19 1.377(3)
C14 C15 1.401(3)
C14 H14 0.9500
C15 C16 1.400(3)
C16 C17 1.417(3)
C17 C18 1.376(4)
C17 H17 0.9500
C18 C19 1.382(4)
C18 H18 0.9500
C19 H19 0.9500
C20 C25 1.404(3)
C20 C21 1.405(3)
C21 C22 1.417(3)
C22 C23 1.423(3)
C22 C26 1.477(3)
C23 C24 1.401(3)
C23 C33 1.471(3)
C24 C25 1.379(3)
C24 H24 0.9500
C25 C42 1.513(3)
C26 C27 1.400(3)
C26 C31 1.412(3)
C27 C28 1.382(3)
C27 H27 0.9500
C28 C29 1.395(3)
C28 H28 0.9500
C29 C30 1.374(3)
C29 H29 0.9500
C30 C31 1.413(3)
C30 H30 0.9500
C31 C34 1.467(3)
C32 C37 1.374(3)
C32 C33 1.403(3)
C32 H32 0.9500
C33 C34 1.413(3)
C34 C35 1.400(3)
C35 C36 1.383(3)
C35 H35 0.9500
C36 C37 1.381(4)
C36 H36 0.9500
C37 H37 0.9500
C38 C39 1.531(4)
C38 H38A 0.9900
C38 H38B 0.9900
C39 C40 1.511(4)
C39 H39A 0.9900
C39 H39B 0.9900
C40 C41 1.514(4)
C40 H40A 0.9900
C40 H40B 0.9900
C41 H41A 0.9800
C41 H41B 0.9800
C41 H41C 0.9800
C42 C43 1.533(3)
C42 H42A 0.9900
C42 H42B 0.9900
C43 C44 1.516(4)
C43 H43A 0.9900
C43 H43B 0.9900
C44 C45 1.520(3)
C44 H44A 0.9900
C44 H44B 0.9900
C45 H45A 0.9800
C45 H45B 0.9800
C45 H45C 0.9800
C46 C47 1.479(3)
C46 C65 1.485(3)
C47 C48 1.402(3)
C47 C52 1.406(3)
C48 C49 1.382(3)
C48 C83 1.503(3)
C49 C50 1.397(3)
C49 H49 0.9500
C50 C51 1.425(3)
C50 C53 1.470(3)
C51 C52 1.410(3)
C51 C60 1.464(3)
C52 C66 1.509(3)
C53 C58 1.411(3)
C53 C54 1.412(3)
C54 C55 1.383(4)
C54 H54 0.9500
C55 C56 1.371(4)
C55 H55 0.9500
C56 C57 1.383(4)
C56 H56 0.9500
C57 C58 1.398(3)
C57 H57 0.9500
C58 C61 1.465(3)
C59 C64 1.372(3)
C59 C60 1.408(3)
C59 H59 0.9500
C60 C61 1.404(3)
C61 C62 1.400(3)
C62 C63 1.375(4)
C62 H62 0.9500
C63 C64 1.390(4)
C63 H63 0.9500
C64 H64 0.9500
C65 C70 1.398(3)
C65 C66 1.407(3)
C66 C67 1.419(3)
C67 C68 1.429(3)
C67 C71 1.468(3)
C68 C69 1.399(3)
C68 C78 1.472(3)
C69 C70 1.380(3)
C69 H69 0.9500
C70 C87 1.508(3)
C71 C72 1.406(3)
C71 C76 1.414(3)
C72 C73 1.375(3)
C72 H72 0.9500
C73 C74 1.393(3)
C73 H73 0.9500
C74 C75 1.374(3)
C74 H74 0.9500
C75 C76 1.404(3)
C75 H75 0.9500
C76 C79 1.466(3)
C77 C82 1.368(3)
C77 C78 1.406(3)
C77 H77 0.9500
C78 C79 1.401(3)
C79 C80 1.408(3)
C80 C81 1.373(3)
C80 H80 0.9500
C81 C82 1.386(4)
C81 H81 0.9500
C82 H82 0.9500
C83 C84 1.507(3)
C83 H83A 0.9900
C83 H83B 0.9900
C84 C85 1.509(4)
C84 H84A 0.9900
C84 H84B 0.9900
C85 C86 1.464(5)
C85 H85A 0.9900
C85 H85B 0.9900
C86 H86A 0.9800
C86 H86B 0.9800
C86 H86C 0.9800
C87 C88 1.524(3)
C87 H87A 0.9900
C87 H87B 0.9900
C88 C89 1.517(4)
C88 H88A 0.9900
C88 H88B 0.9900
C89 C90 1.506(5)
C89 H89A 0.9900
C89 H89B 0.9900
C90 H90A 0.9800
C90 H90B 0.9800
C90 H90C 0.9800

loop_
_geom_torsion_atom_site_label_1
_geom_torsion_atom_site_label_2
_geom_torsion_atom_site_label_3
_geom_torsion_atom_site_label_4
_geom_torsion
O1 C1 C2 C3 -2.1(4)
C20 C1 C2 C3 177.3(2)
O1 C1 C2 C7 -175.8(2)
C20 C1 C2 C7 3.6(2)
C7 C2 C3 C4 -1.9(3)
C1 C2 C3 C4 -174.8(2)
C7 C2 C3 C38 -179.8(2)
C1 C2 C3 C38 7.3(3)
C2 C3 C4 C5 5.4(3)
C38 C3 C4 C5 -176.6(2)
C3 C4 C5 C6 2.1(3)
C3 C4 C5 C8 -173.74(19)
C4 C5 C6 C7 -12.9(3)
C8 C5 C6 C7 162.96(18)
C4 C5 C6 C15 163.98(19)
C8 C5 C6 C15 -20.2(3)
C3 C2 C7 C6 -9.1(3)
C1 C2 C7 C6 164.92(18)
C3 C2 C7 C21 175.11(19)
C1 C2 C7 C21 -10.9(2)
C5 C6 C7 C2 16.1(3)
C15 C6 C7 C2 -160.5(2)
C5 C6 C7 C21 -169.4(2)
C15 C6 C7 C21 14.0(3)
C4 C5 C8 C9 6.5(3)
C6 C5 C8 C9 -169.4(2)
C4 C5 C8 C13 -179.5(2)
C6 C5 C8 C13 4.6(3)
C13 C8 C9 C10 -3.6(3)
C5 C8 C9 C10 170.4(2)
C8 C9 C10 C11 -1.0(4)
C9 C10 C11 C12 3.8(4)
C10 C11 C12 C13 -2.0(4)
C11 C12 C13 C8 -2.6(4)
C11 C12 C13 C16 176.2(2)
C9 C8 C13 C12 5.3(3)
C5 C8 C13 C12 -168.9(2)
C9 C8 C13 C16 -173.5(2)
C5 C8 C13 C16 12.3(3)
C19 C14 C15 C16 4.1(3)
C19 C14 C15 C6 179.7(2)
C7 C6 C15 C14 20.2(3)
C5 C6 C15 C14 -156.43(19)
C7 C6 C15 C16 -164.26(19)
C5 C6 C15 C16 19.1(3)
C14 C15 C16 C17 -2.4(3)
C6 C15 C16 C17 -178.1(2)
C14 C15 C16 C13 173.23(19)
C6 C15 C16 C13 -2.5(3)
C12 C13 C16 C15 167.8(2)
C8 C13 C16 C15 -13.4(3)
C12 C13 C16 C17 -16.7(3)
C8 C13 C16 C17 162.1(2)
C15 C16 C17 C18 -0.6(3)
C13 C16 C17 C18 -176.2(2)
C16 C17 C18 C19 2.0(4)
C15 C14 C19 C18 -2.7(3)
C17 C18 C19 C14 -0.4(4)
O1 C1 C20 C25 -0.3(4)
C2 C1 C20 C25 -179.7(2)
O1 C1 C20 C21 -174.8(2)
C2 C1 C20 C21 5.8(2)
C25 C20 C21 C22 -9.8(3)
C1 C20 C21 C22 165.01(18)
C25 C20 C21 C7 173.09(19)
C1 C20 C21 C7 -12.1(2)
C2 C7 C21 C20 14.4(2)
C6 C7 C21 C20 -160.5(2)
C2 C7 C21 C22 -162.1(2)
C6 C7 C21 C22 23.0(4)
C20 C21 C22 C23 17.5(3)
C7 C21 C22 C23 -166.3(2)
C20 C21 C22 C26 -158.46(19)
C7 C21 C22 C26 17.7(4)
C21 C22 C23 C24 -14.4(3)
C26 C22 C23 C24 161.87(19)
C21 C22 C23 C33 163.24(18)
C26 C22 C23 C33 -20.4(3)
C22 C23 C24 C25 2.9(3)
C33 C23 C24 C25 -174.75(19)
C23 C24 C25 C20 5.4(3)
C23 C24 C25 C42 179.91(19)
C21 C20 C25 C24 -2.0(3)
C1 C20 C25 C24 -175.8(2)
C21 C20 C25 C42 -176.33(19)
C1 C20 C25 C42 9.9(3)
C21 C22 C26 C27 15.8(3)
C23 C22 C26 C27 -160.18(19)
C21 C22 C26 C31 -169.18(19)
C23 C22 C26 C31 14.9(3)
C31 C26 C27 C28 5.3(3)
C22 C26 C27 C28 -179.62(19)
C26 C27 C28 C29 -2.9(3)
C27 C28 C29 C30 -1.2(3)
C28 C29 C30 C31 2.9(3)
C29 C30 C31 C26 -0.4(3)
C29 C30 C31 C34 -179.3(2)
C27 C26 C31 C30 -3.5(3)
C22 C26 C31 C30 -178.72(19)
C27 C26 C31 C34 175.35(18)
C22 C26 C31 C34 0.2(3)
C37 C32 C33 C34 0.0(3)
C37 C32 C33 C23 176.2(2)
C24 C23 C33 C32 12.8(3)
C22 C23 C33 C32 -164.9(2)
C24 C23 C33 C34 -171.02(19)
C22 C23 C33 C34 11.3(3)
C32 C33 C34 C35 -0.3(3)
C23 C33 C34 C35 -176.6(2)
C32 C33 C34 C31 -179.70(19)
C23 C33 C34 C31 4.0(3)
C30 C31 C34 C35 -10.1(3)
C26 C31 C34 C35 171.0(2)
C30 C31 C34 C33 169.2(2)
C26 C31 C34 C33 -9.6(3)
C33 C34 C35 C36 0.6(3)
C31 C34 C35 C36 180.0(2)
C34 C35 C36 C37 -0.5(4)
C33 C32 C37 C36 0.1(4)
C35 C36 C37 C32 0.1(4)
C4 C3 C38 C39 -100.3(3)
C2 C3 C38 C39 77.5(3)
C3 C38 C39 C40 67.1(3)
C38 C39 C40 C41 174.5(2)
C24 C25 C42 C43 -99.6(2)
C20 C25 C42 C43 74.5(3)
C25 C42 C43 C44 58.5(3)
C42 C43 C44 C45 64.0(3)
O2 C46 C47 C48 0.4(4)
C65 C46 C47 C48 179.7(2)
O2 C46 C47 C52 -173.2(2)
C65 C46 C47 C52 6.1(2)
C52 C47 C48 C49 -2.0(3)
C46 C47 C48 C49 -174.8(2)
C52 C47 C48 C83 -179.76(19)
C46 C47 C48 C83 7.4(3)
C47 C48 C49 C50 7.4(3)
C83 C48 C49 C50 -174.82(19)
C48 C49 C50 C51 0.0(3)
C48 C49 C50 C53 -177.06(19)
C49 C50 C51 C52 -12.6(3)
C53 C50 C51 C52 164.51(18)
C49 C50 C51 C60 164.46(19)
C53 C50 C51 C60 -18.4(3)
C48 C47 C52 C51 -10.7(3)
C46 C47 C52 C51 163.37(18)
C48 C47 C52 C66 172.76(19)
C46 C47 C52 C66 -13.2(2)
C50 C51 C52 C47 17.6(3)
C60 C51 C52 C47 -159.27(19)
C50 C51 C52 C66 -167.0(2)
C60 C51 C52 C66 16.2(3)
C49 C50 C53 C58 179.43(19)
C51 C50 C53 C58 2.4(3)
C49 C50 C53 C54 4.8(3)
C51 C50 C53 C54 -172.3(2)
C58 C53 C54 C55 -3.3(3)
C50 C53 C54 C55 171.5(2)
C53 C54 C55 C56 -0.5(4)
C54 C55 C56 C57 3.3(4)
C55 C56 C57 C58 -2.2(4)
C56 C57 C58 C53 -1.7(4)
C56 C57 C58 C61 175.6(2)
C54 C53 C58 C57 4.3(3)
C50 C53 C58 C57 -170.5(2)
C54 C53 C58 C61 -173.0(2)
C50 C53 C58 C61 12.1(3)
C64 C59 C60 C61 4.7(3)
C64 C59 C60 C51 -178.49(19)
C52 C51 C60 C61 -162.76(19)
C50 C51 C60 C61 20.4(3)
C52 C51 C60 C59 20.4(3)
C50 C51 C60 C59 -156.40(19)
C59 C60 C61 C62 -5.1(3)
C51 C60 C61 C62 178.06(19)
C59 C60 C61 C58 170.95(19)
C51 C60 C61 C58 -5.9(3)
C57 C58 C61 C62 -11.7(3)
C53 C58 C61 C62 165.6(2)
C57 C58 C61 C60 172.4(2)
C53 C58 C61 C60 -10.3(3)
C60 C61 C62 C63 2.0(3)
C58 C61 C62 C63 -174.0(2)
C61 C62 C63 C64 1.7(4)
C60 C59 C64 C63 -1.0(3)
C62 C63 C64 C59 -2.2(4)
O2 C46 C65 C70 -2.6(4)
C47 C46 C65 C70 178.2(2)
O2 C46 C65 C66 -176.7(2)
C47 C46 C65 C66 4.0(2)
C70 C65 C66 C67 -10.0(3)
C46 C65 C66 C67 164.51(18)
C70 C65 C66 C52 173.67(19)
C46 C65 C66 C52 -11.8(2)
C47 C52 C66 C65 15.7(2)
C51 C52 C66 C65 -160.2(2)
C47 C52 C66 C67 -159.9(2)
C51 C52 C66 C67 24.3(4)
C65 C66 C67 C68 17.3(3)
C52 C66 C67 C68 -167.6(2)
C65 C66 C67 C71 -158.83(19)
C52 C66 C67 C71 16.3(4)
C66 C67 C68 C69 -13.6(3)
C71 C67 C68 C69 162.83(19)
C66 C67 C68 C78 164.62(19)
C71 C67 C68 C78 -19.0(3)
C67 C68 C69 C70 1.9(3)
C78 C68 C69 C70 -176.3(2)
C68 C69 C70 C65 6.0(3)
C68 C69 C70 C87 -178.4(2)
C66 C65 C70 C69 -2.0(3)
C46 C65 C70 C69 -175.4(2)
C66 C65 C70 C87 -177.4(2)
C46 C65 C70 C87 9.1(3)
C66 C67 C71 C72 14.4(3)
C68 C67 C71 C72 -161.67(19)
C66 C67 C71 C76 -169.91(19)
C68 C67 C71 C76 14.0(3)
C76 C71 C72 C73 5.6(3)
C67 C71 C72 C73 -178.55(19)
C71 C72 C73 C74 -2.7(3)
C72 C73 C74 C75 -2.2(3)
C73 C74 C75 C76 3.9(3)
C74 C75 C76 C71 -0.8(3)
C74 C75 C76 C79 179.5(2)
C72 C71 C76 C75 -3.8(3)
C67 C71 C76 C75 -179.65(18)
C72 C71 C76 C79 175.86(18)
C67 C71 C76 C79 0.0(3)
C82 C77 C78 C79 -0.7(4)
C82 C77 C78 C68 175.4(3)
C69 C68 C78 C79 -171.5(2)
C67 C68 C78 C79 10.3(3)
C69 C68 C78 C77 12.4(3)
C67 C68 C78 C77 -165.8(2)
C77 C78 C79 C80 -0.4(3)
C68 C78 C79 C80 -176.5(2)
C77 C78 C79 C76 -179.9(2)
C68 C78 C79 C76 4.0(3)
C75 C76 C79 C78 170.6(2)
C71 C76 C79 C78 -9.1(3)
C75 C76 C79 C80 -8.9(3)
C71 C76 C79 C80 171.4(2)
C78 C79 C80 C81 1.5(4)
C76 C79 C80 C81 -179.0(2)
C79 C80 C81 C82 -1.4(4)
C78 C77 C82 C81 0.8(5)
C80 C81 C82 C77 0.3(4)
C49 C48 C83 C84 -98.7(3)
C47 C48 C83 C84 79.0(3)
C48 C83 C84 C85 -172.4(2)
C83 C84 C85 C86 -177.9(4)
C69 C70 C87 C88 -96.6(3)
C65 C70 C87 C88 78.6(3)
C70 C87 C88 C89 65.7(3)
C87 C88 C89 C90 178.8(3)
